data_7231544
loop_
_publ_author_name
'Yamashita, Yohei'
'Maki, Daisuke'
'Sakurai, Shiho'
'Fuse, Takumi'
'Matsumoto, Shoji'
'Akazome, Motohiro'

_publ_section_title
;
 Preparation of chiral 3-oxocycloalkanecarbonitrile and its derivatives by
 crystallization-induced diastereomer transformation of ketals with chiral
 1,2-diphenylethane-1,2-diol
;
_journal_issue 57
_journal_name_full 'RSC Advances'
_journal_page_first 32601
_journal_paper_doi 10.1039/C8RA06611F
_journal_volume 8
_journal_year 2018
_chemical_absolute_configuration syn
_chemical_formula_sum 'C20 H21 N O3'
_chemical_formula_weight 323.38
_space_group_crystal_system monoclinic
_space_group_IT_number 4
_space_group_name_Hall 'P 2yb'
_space_group_name_H-M_alt 'P 1 21 1'
_symmetry_space_group_name_Hall 'P 2yb'
_symmetry_space_group_name_H-M 'P 1 21 1'
_atom_sites_solution_hydrogens mixed
_audit_update_record
;
2018-08-24 deposited with the CCDC.
2018-09-10 downloaded from the CCDC.
;
_cell_angle_alpha 90
_cell_angle_beta 92.594(2)
_cell_angle_gamma 90
_cell_formula_units_Z 2
_cell_length_a 6.2977(2)
_cell_length_b 7.4401(2)
_cell_length_c 18.2018(6)
_cell_measurement_reflns_used 6313
_cell_measurement_temperature 173
_cell_measurement_theta_max 67.8741
_cell_measurement_theta_min 4.8642
_cell_volume 851.98(5)
_computing_cell_refinement 'SAINT V8.34A (Bruker AXS Inc., 2013)'
_computing_data_collection 'APEX2 (Bruker AXS, 2006)'
_computing_data_reduction 'SAINT V8.34A (Bruker AXS Inc., 2013)'
_computing_molecular_graphics 'XSHEL (Bruker AXS,2002)'
_computing_publication_material 'XCIF (Bruker AXS, 2001)'
_computing_structure_refinement 'SHELXL-2013 (Sheldrick, 2013)'
_computing_structure_solution 'SHELXS-97 (Sheldrick, 1997)'
_diffrn_ambient_temperature 173
_diffrn_detector_area_resol_mean 8.3333
_diffrn_measured_fraction_theta_full 0.993
_diffrn_measured_fraction_theta_max 0.993
_diffrn_measurement_device_type 'Bruker APEXII Ultra CCD area detector'
_diffrn_measurement_method 'Phi and Omega scans'
_diffrn_radiation_monochromator 'Bruker Helios multilayer confocal mirror'
_diffrn_radiation_type CuK\a
_diffrn_radiation_wavelength 1.54178
_diffrn_reflns_av_R_equivalents 0.0192
_diffrn_reflns_av_unetI/netI 0.0181
_diffrn_reflns_limit_h_max 7
_diffrn_reflns_limit_h_min -7
_diffrn_reflns_limit_k_max 8
_diffrn_reflns_limit_k_min -8
_diffrn_reflns_limit_l_max 21
_diffrn_reflns_limit_l_min -21
_diffrn_reflns_number 9149
_diffrn_reflns_theta_full 68.227
_diffrn_reflns_theta_max 68.227
_diffrn_reflns_theta_min 2.430
_diffrn_source 'Bruker TXS fine-focus rotating anode'
_exptl_absorpt_coefficient_mu 0.680
_exptl_absorpt_correction_T_max 0.97
_exptl_absorpt_correction_T_min 0.88
_exptl_absorpt_correction_type empirical
_exptl_absorpt_process_details 'SADABS (Sheldrick 1996)'
_exptl_crystal_colour colourless
_exptl_crystal_density_diffrn 1.261
_exptl_crystal_density_method 'not measured'
_exptl_crystal_description plate
_exptl_crystal_F_000 344
_exptl_crystal_size_max 0.400
_exptl_crystal_size_mid 0.100
_exptl_crystal_size_min 0.050
_refine_diff_density_max 0.216
_refine_diff_density_min -0.158
_refine_ls_abs_structure_details
;
Flack x determined using 1085 quotients [(I+)-(I-)]/[(I+)+(I-)]
(Parsons, Flack and Wagner, Acta Cryst. B69 (2013) 249-259).
;
_refine_ls_abs_structure_Flack 0.15(7)
_refine_ls_extinction_method none
_refine_ls_goodness_of_fit_ref 1.073
_refine_ls_hydrogen_treatment mixed
_refine_ls_matrix_type full
_refine_ls_number_parameters 225
_refine_ls_number_reflns 2815
_refine_ls_number_restraints 1
_refine_ls_restrained_S_all 1.073
_refine_ls_R_factor_all 0.0317
_refine_ls_R_factor_gt 0.0304
_refine_ls_shift/su_max 0.000
_refine_ls_shift/su_mean 0.000
_refine_ls_structure_factor_coef Fsqd
_refine_ls_weighting_details 'w=1/[\s^2^(Fo^2^)+(0.0414P)^2^+0.1448P] where P=(Fo^2^+2Fc^2^)/3'
_refine_ls_weighting_scheme calc
_refine_ls_wR_factor_gt 0.0795
_refine_ls_wR_factor_ref 0.0805
_reflns_number_gt 2709
_reflns_number_total 2815
_reflns_threshold_expression 'I > 2\s(I)'
_cod_data_source_file c8ra06611f2.cif
_cod_data_source_block (R)-3a
_cod_database_code 7231544

loop_
_space_group_symop_operation_xyz
'x, y, z'
'-x, y+1/2, -z'

loop_
_atom_site_type_symbol
_atom_site_label
_atom_site_fract_x
_atom_site_fract_y
_atom_site_fract_z
_atom_site_U_iso_or_equiv
_atom_site_adp_type
_atom_site_calc_flag
_atom_site_refinement_flags_adp
_atom_site_refinement_flags_posn
_atom_site_occupancy
C C1 0.1224(3) 0.5380(3) 0.81999(11) 0.0369(5) Uani d . . 1
C C2 0.2979(4) 0.6359(3) 0.86450(12) 0.0384(5) Uani d . . 1
H H2A 0.421 0.6616 0.8342 0.046 Uiso calc U R 1
H H2B 0.3465 0.5653 0.9082 0.046 Uiso calc U R 1
C C3 0.1869(3) 0.8090(3) 0.88671(12) 0.0387(5) Uani d . . 1
H H3 0.1627 0.8866 0.8423 0.046 Uiso calc U R 1
C C4 -0.0283(4) 0.7382(4) 0.91111(14) 0.0481(6) Uani d . . 1
H H4A -0.017 0.697 0.9628 0.058 Uiso calc U R 1
H H4B -0.1385 0.8329 0.9064 0.058 Uiso calc U R 1
C C5 -0.0822(4) 0.5806(4) 0.85899(13) 0.0428(5) Uani d . . 1
H H5A -0.1289 0.4748 0.8871 0.051 Uiso calc U R 1
H H5B -0.1973 0.6145 0.8228 0.051 Uiso calc U R 1
C C6 0.3096(4) 0.9152(3) 0.94588(13) 0.0432(6) Uani d . . 1
C C7 0.2526(3) 0.4975(3) 0.70755(11) 0.0352(5) Uani d . . 1
H H7 0.401 0.5322 0.7235 0.042 Uiso calc U R 1
C C8 0.2053(3) 0.3101(3) 0.73752(11) 0.0360(5) Uani d . . 1
H H8 0.0752 0.2602 0.7114 0.043 Uiso calc U R 1
C C9 0.2238(4) 0.5227(3) 0.62574(12) 0.0377(5) Uani d . . 1
C C10 0.0391(4) 0.5918(4) 0.59270(13) 0.0507(6) Uani d . . 1
H H10 -0.0779 0.6201 0.6218 0.061 Uiso calc U R 1
C C11 0.0239(5) 0.6201(4) 0.51721(15) 0.0626(8) Uani d . . 1
H H11 -0.1027 0.6687 0.4949 0.075 Uiso calc U R 1
C C12 0.1920(5) 0.5777(4) 0.47458(14) 0.0598(7) Uani d . . 1
H H12 0.1815 0.5979 0.423 0.072 Uiso calc U R 1
C C13 0.3743(5) 0.5064(5) 0.50652(14) 0.0586(7) Uani d . . 1
H H13 0.4896 0.4758 0.477 0.07 Uiso calc U R 1
C C14 0.3905(4) 0.4789(4) 0.58183(13) 0.0471(6) Uani d . . 1
H H14 0.5173 0.4294 0.6037 0.057 Uiso calc U R 1
C C15 0.3839(4) 0.1771(3) 0.73445(12) 0.0366(5) Uani d . . 1
C C16 0.3711(4) 0.0315(3) 0.68693(12) 0.0435(5) Uani d . . 1
H H16 0.2459 0.013 0.6568 0.052 Uiso calc U R 1
C C17 0.5406(5) -0.0875(3) 0.68320(15) 0.0514(6) Uani d . . 1
H H17 0.5318 -0.1861 0.6501 0.062 Uiso calc U R 1
C C18 0.7214(4) -0.0622(4) 0.72760(15) 0.0526(6) Uani d . . 1
H H18 0.8373 -0.1433 0.7251 0.063 Uiso calc U R 1
C C19 0.7336(4) 0.0806(4) 0.77557(15) 0.0508(6) Uani d . . 1
H H19 0.8576 0.0973 0.8065 0.061 Uiso calc U R 1
C C20 0.5670(4) 0.1993(3) 0.77892(14) 0.0441(5) Uani d . . 1
H H20 0.5773 0.2978 0.8121 0.053 Uiso calc U R 1
N N1 0.3258(4) 1.0890(3) 0.93543(12) 0.0501(5) Uani d . . 1
O O1 0.3833(4) 0.8413(3) 1.00162(11) 0.0719(6) Uani d . . 1
O O2 0.1609(2) 0.3492(2) 0.81272(8) 0.0397(4) Uani d . . 1
O O3 0.1071(2) 0.6046(2) 0.74627(8) 0.0366(3) Uani d . . 1
H H1N 0.419(5) 1.149(4) 0.9633(17) 0.055(8) Uiso d . . 1
H H2N 0.274(5) 1.132(5) 0.895(2) 0.064(9) Uiso d . . 1

loop_
_atom_site_aniso_label
_atom_site_aniso_U_11
_atom_site_aniso_U_22
_atom_site_aniso_U_33
_atom_site_aniso_U_12
_atom_site_aniso_U_13
_atom_site_aniso_U_23
C1 0.0373(11) 0.0387(12) 0.0347(11) 0.0034(9) 0.0019(8) 0.0014(9)
C2 0.0377(11) 0.0417(13) 0.0359(11) 0.0045(9) 0.0008(8) -0.0016(9)
C3 0.0440(12) 0.0385(13) 0.0334(10) 0.0046(10) -0.0009(8) 0.0008(9)
C4 0.0472(13) 0.0507(15) 0.0471(13) 0.0054(11) 0.0117(10) -0.0065(11)
C5 0.0380(11) 0.0458(14) 0.0451(12) 0.0016(10) 0.0075(9) -0.0010(11)
C6 0.0513(14) 0.0412(14) 0.0368(12) 0.0104(11) -0.0013(10) -0.0022(10)
C7 0.0336(10) 0.0345(12) 0.0375(11) 0.0033(9) 0.0018(8) -0.0030(9)
C8 0.0343(10) 0.0379(12) 0.0357(11) -0.0021(9) -0.0007(8) -0.0022(10)
C9 0.0443(11) 0.0308(11) 0.0379(11) -0.0024(10) 0.0014(8) -0.0023(9)
C10 0.0548(14) 0.0535(15) 0.0435(12) 0.0154(13) -0.0002(10) -0.0071(12)
C11 0.0814(19) 0.0570(18) 0.0477(15) 0.0207(15) -0.0156(13) -0.0051(13)
C12 0.091(2) 0.0521(16) 0.0359(12) 0.0005(15) 0.0013(13) -0.0002(12)
C13 0.0650(16) 0.0686(18) 0.0430(13) -0.0094(15) 0.0130(11) -0.0060(13)
C14 0.0457(13) 0.0511(16) 0.0447(12) 0.0003(11) 0.0036(9) -0.0055(11)
C15 0.0409(11) 0.0305(11) 0.0388(11) -0.0031(9) 0.0050(9) 0.0033(9)
C16 0.0533(13) 0.0377(13) 0.0396(12) -0.0052(11) 0.0047(9) 0.0012(10)
C17 0.0736(18) 0.0315(13) 0.0507(14) 0.0035(12) 0.0207(12) 0.0003(10)
C18 0.0535(15) 0.0413(14) 0.0643(16) 0.0126(12) 0.0175(12) 0.0134(13)
C19 0.0419(13) 0.0487(15) 0.0619(15) 0.0030(11) 0.0022(10) 0.0113(13)
C20 0.0427(13) 0.0351(13) 0.0541(14) -0.0003(10) -0.0006(10) 0.0006(11)
N1 0.0680(14) 0.0416(12) 0.0393(11) -0.0061(11) -0.0111(10) 0.0010(10)
O1 0.1151(17) 0.0459(11) 0.0514(11) 0.0161(12) -0.0321(11) -0.0034(9)
O2 0.0477(9) 0.0350(9) 0.0368(8) 0.0025(7) 0.0042(6) 0.0008(6)
O3 0.0383(8) 0.0369(8) 0.0346(7) 0.0064(7) 0.0018(6) -0.0012(7)

loop_
_atom_type_symbol
_atom_type_description
_atom_type_scat_dispersion_real
_atom_type_scat_dispersion_imag
_atom_type_scat_source
C C 0.0181 0.0091 'International Tables Vol C Tables 4.2.6.8 and 6.1.1.4'
H H 0.0000 0.0000 'International Tables Vol C Tables 4.2.6.8 and 6.1.1.4'
N N 0.0311 0.0180 'International Tables Vol C Tables 4.2.6.8 and 6.1.1.4'
O O 0.0492 0.0322 'International Tables Vol C Tables 4.2.6.8 and 6.1.1.4'

loop_
_geom_angle_atom_site_label_1
_geom_angle_atom_site_label_2
_geom_angle_atom_site_label_3
_geom_angle
O3 C1 O2 104.95(17)
O3 C1 C2 110.44(18)
O2 C1 C2 113.31(18)
O3 C1 C5 109.93(17)
O2 C1 C5 113.25(19)
C2 C1 C5 105.04(18)
C1 C2 C3 102.33(18)
C1 C2 H2A 111.3
C3 C2 H2A 111.3
C1 C2 H2B 111.3
C3 C2 H2B 111.3
H2A C2 H2B 109.2
C6 C3 C2 113.69(18)
C6 C3 C4 113.59(19)
C2 C3 C4 101.98(19)
C6 C3 H3 109.1
C2 C3 H3 109.1
C4 C3 H3 109.1
C5 C4 C3 104.82(18)
C5 C4 H4A 110.8
C3 C4 H4A 110.8
C5 C4 H4B 110.8
C3 C4 H4B 110.8
H4A C4 H4B 108.9
C1 C5 C4 106.08(19)
C1 C5 H5A 110.5
C4 C5 H5A 110.5
C1 C5 H5B 110.5
C4 C5 H5B 110.5
H5A C5 H5B 108.7
O1 C6 N1 122.2(2)
O1 C6 C3 121.0(2)
N1 C6 C3 116.8(2)
O3 C7 C9 111.65(17)
O3 C7 C8 101.15(16)
C9 C7 C8 116.71(18)
O3 C7 H7 109.0
C9 C7 H7 109.0
C8 C7 H7 109.0
O2 C8 C15 110.31(17)
O2 C8 C7 101.76(17)
C15 C8 C7 115.39(17)
O2 C8 H8 109.7
C15 C8 H8 109.7
C7 C8 H8 109.7
C10 C9 C14 118.7(2)
C10 C9 C7 122.5(2)
C14 C9 C7 118.8(2)
C9 C10 C11 120.3(2)
C9 C10 H10 119.8
C11 C10 H10 119.8
C12 C11 C10 120.2(3)
C12 C11 H11 119.9
C10 C11 H11 119.9
C13 C12 C11 120.0(2)
C13 C12 H12 120.0
C11 C12 H12 120.0
C12 C13 C14 120.0(3)
C12 C13 H13 120.0
C14 C13 H13 120.0
C13 C14 C9 120.8(2)
C13 C14 H14 119.6
C9 C14 H14 119.6
C16 C15 C20 118.7(2)
C16 C15 C8 121.0(2)
C20 C15 C8 120.2(2)
C15 C16 C17 120.3(2)
C15 C16 H16 119.9
C17 C16 H16 119.9
C18 C17 C16 120.0(2)
C18 C17 H17 120.0
C16 C17 H17 120.0
C19 C18 C17 119.9(2)
C19 C18 H18 120.1
C17 C18 H18 120.1
C20 C19 C18 120.2(2)
C20 C19 H19 119.9
C18 C19 H19 119.9
C19 C20 C15 120.9(2)
C19 C20 H20 119.6
C15 C20 H20 119.6
C6 N1 H1N 118.(2)
C6 N1 H2N 118.(2)
H1N N1 H2N 122.(3)
C1 O2 C8 109.10(16)
C7 O3 C1 104.64(16)

loop_
_geom_bond_atom_site_label_1
_geom_bond_atom_site_label_2
_geom_bond_distance
C1 O3 1.430(3)
C1 O2 1.433(3)
C1 C2 1.526(3)
C1 C5 1.532(3)
C2 C3 1.529(3)
C2 H2A 0.99
C2 H2B 0.99
C3 C6 1.519(3)
C3 C4 1.538(3)
C3 H3 1.0
C4 C5 1.537(4)
C4 H4A 0.99
C4 H4B 0.99
C5 H5A 0.99
C5 H5B 0.99
C6 O1 1.227(3)
C6 N1 1.311(3)
C7 O3 1.425(3)
C7 C9 1.503(3)
C7 C8 1.532(3)
C7 H7 1.0
C8 O2 1.439(3)
C8 C15 1.501(3)
C8 H8 1.0
C9 C10 1.385(3)
C9 C14 1.387(3)
C10 C11 1.389(4)
C10 H10 0.95
C11 C12 1.377(4)
C11 H11 0.95
C12 C13 1.370(4)
C12 H12 0.95
C13 C14 1.385(4)
C13 H13 0.95
C14 H14 0.95
C15 C16 1.386(3)
C15 C20 1.388(3)
C16 C17 1.391(4)
C16 H16 0.95
C17 C18 1.379(4)
C17 H17 0.95
C18 C19 1.375(4)
C18 H18 0.95
C19 C20 1.375(4)
C19 H19 0.95
C20 H20 0.95
N1 H1N 0.88(3)
N1 H2N 0.85(4)

loop_
_geom_torsion_atom_site_label_1
_geom_torsion_atom_site_label_2
_geom_torsion_atom_site_label_3
_geom_torsion_atom_site_label_4
_geom_torsion
O3 C1 C2 C3 81.8(2)
O2 C1 C2 C3 -160.81(17)
C5 C1 C2 C3 -36.7(2)
C1 C2 C3 C6 167.22(19)
C1 C2 C3 C4 44.5(2)
C6 C3 C4 C5 -158.4(2)
C2 C3 C4 C5 -35.6(2)
O3 C1 C5 C4 -104.3(2)
O2 C1 C5 C4 138.6(2)
C2 C1 C5 C4 14.5(2)
C3 C4 C5 C1 13.2(3)
C2 C3 C6 O1 -47.9(3)
C4 C3 C6 O1 68.1(3)
C2 C3 C6 N1 134.4(2)
C4 C3 C6 N1 -109.6(3)
O3 C7 C8 O2 -35.68(19)
C9 C7 C8 O2 -157.03(17)
O3 C7 C8 C15 -155.11(17)
C9 C7 C8 C15 83.5(2)
O3 C7 C9 C10 -19.7(3)
C8 C7 C9 C10 96.0(3)
O3 C7 C9 C14 158.8(2)
C8 C7 C9 C14 -85.6(3)
C14 C9 C10 C11 -1.4(4)
C7 C9 C10 C11 177.1(3)
C9 C10 C11 C12 0.7(5)
C10 C11 C12 C13 0.4(5)
C11 C12 C13 C14 -0.8(5)
C12 C13 C14 C9 0.0(4)
C10 C9 C14 C13 1.1(4)
C7 C9 C14 C13 -177.5(2)
O2 C8 C15 C16 134.6(2)
C7 C8 C15 C16 -110.8(2)
O2 C8 C15 C20 -46.1(3)
C7 C8 C15 C20 68.5(3)
C20 C15 C16 C17 -1.2(3)
C8 C15 C16 C17 178.1(2)
C15 C16 C17 C18 0.8(4)
C16 C17 C18 C19 0.1(4)
C17 C18 C19 C20 -0.6(4)
C18 C19 C20 C15 0.3(4)
C16 C15 C20 C19 0.6(4)
C8 C15 C20 C19 -178.6(2)
O3 C1 O2 C8 10.0(2)
C2 C1 O2 C8 -110.6(2)
C5 C1 O2 C8 129.92(18)
C15 C8 O2 C1 138.76(18)
C7 C8 O2 C1 15.8(2)
C9 C7 O3 C1 167.93(18)
C8 C7 O3 C1 43.10(19)
O2 C1 O3 C7 -34.0(2)
C2 C1 O3 C7 88.4(2)
C5 C1 O3 C7 -156.14(18)
